data_1100072
loop_
_publ_author_name
'Nardelli, M'
'Fava, G'
'Giraldi, G'

_publ_section_title
;
The Crystal Structure of Magnesium Thiosulphate Hexahydrate
;
_journal_name_full 'Acta Crystallographica (1,1948-23,1967)'
_journal_page_first 227
_journal_page_last 231
_journal_paper_doi 10.1107/S0365110X62000560
_journal_volume 15
_journal_year 1962
_chemical_formula_structural 'Mg S2 O3 (H2 O)6'
_chemical_formula_sum 'H12 Mg O9 S2'
_chemical_name_systematic 'Magnesium thiosulfate hexahydrate'
_space_group_IT_number 62
_symmetry_cell_setting orthorhombic
_symmetry_Int_Tables_number 62
_symmetry_space_group_name_Hall '-P 2ac 2n'
_symmetry_space_group_name_H-M 'P n m a'
_cell_angle_alpha 90
_cell_angle_beta 90
_cell_angle_gamma 90
_cell_formula_units_Z 4
_cell_length_a 9.32(1)
_cell_length_b 14.36(4)
_cell_length_c 6.87(1)
_cell_volume 919.4
_exptl_crystal_density_meas 1.82
_refine_ls_R_factor_all 0.116
_cod_database_code 1100072

loop_
_symmetry_equiv_pos_as_xyz
x,y,z
1/2+x,1/2-y,1/2-z
-x,1/2+y,-z
1/2-x,-y,1/2+z
-x,-y,-z
1/2-x,1/2+y,1/2+z
x,1/2-y,z
1/2+x,y,1/2-z

loop_
_atom_site_label
_atom_site_type_symbol
_atom_site_symmetry_multiplicity
_atom_site_Wyckoff_symbol
_atom_site_fract_x
_atom_site_fract_y
_atom_site_fract_z
_atom_site_occupancy
_atom_site_attached_hydrogens
_atom_site_calc_flag
Mg1 Mg2+ 4 a 0. 0. 0. 1. 0 d
S1 S6+ 4 c 0.0417 0.25 0.439 1. 0 d
S2 S2- 4 c 0.2148 0.25 0.616 1. 0 d
O1 O2- 8 d -0.0427 0.1649 0.4823 1. 0 d
O2 O2- 4 c 0.0922 0.25 0.2348 1. 0 d
O3 O2- 8 d -0.1546 0.0821 0.1462 1. 2 d
O4 O2- 8 d 0.1269 0.1172 -0.0304 1. 2 d
O5 O2- 8 d -0.098 0.0275 -0.2638 1. 2 d

loop_
_atom_type_symbol
_atom_type_oxidation_number
Mg2+ 2.000
S6+ 6.000
S2- -2.000
O2- -2.000
H1+ 1.000
